data_4511737
loop_
_publ_author_name
'Aliev, Sokhrab B.'
'Samsonenko, Denis G.'
'Rakhmanova, Mariana I.'
'Dybtsev, Danil N.'
'Fedin, Vladimir P.'

_publ_section_title
;
 Syntheses and Structural Characterization of Lithium Carboxylate
 Frameworks and Guest-Dependent Photoluminescence Study
;
_journal_issue 9
_journal_name_full 'Crystal Growth &amp; Design'
_journal_page_first 4355
_journal_paper_doi 10.1021/cg500477s
_journal_volume 14
_journal_year 2014
_chemical_formula_structural 'Li2 (C10 H4 O8) . (C4 H8 O2)'
_chemical_formula_sum 'C14 H12 Li2 O10'
_chemical_formula_weight 354.12
_chemical_name_systematic
; 
 ? 
;
_space_group_IT_number 141
_symmetry_cell_setting tetragonal
_symmetry_space_group_name_Hall '-I 4bd 2'
_symmetry_space_group_name_H-M 'I 41/a m d :2'
_atom_sites_solution_hydrogens mixed
_atom_sites_solution_primary direct
_atom_sites_solution_secondary difmap
_audit_creation_method SHELXL-97
_cell_angle_alpha 90.00
_cell_angle_beta 90.00
_cell_angle_gamma 90.00
_cell_formula_units_Z 8
_cell_length_a 17.301(3)
_cell_length_b 17.301(3)
_cell_length_c 10.1195(17)
_cell_measurement_reflns_used 9974
_cell_measurement_temperature 150(2)
_cell_measurement_theta_max 30.53
_cell_measurement_theta_min 2.33
_cell_volume 3029.0(9)
_computing_cell_refinement 'SAINT (Bruker-AXS, 2004)'
_computing_data_collection 'APEX2 (Bruker-AXS, 2004)'
_computing_data_reduction 'SAINT (Bruker-AXS, 2004)'
_computing_molecular_graphics 'SHELXTL (Bruker-AXS, 2004)'
_computing_publication_material 'CIFTAB-97 (Sheldrick, 1998)'
_computing_structure_refinement 'SHELXL-97 (Sheldrick, 1998)'
_computing_structure_solution 'SHELXS-97 (Sheldrick, 1998)'
_diffrn_ambient_temperature 150(2)
_diffrn_detector_area_resol_mean 25
_diffrn_measured_fraction_theta_full 1.000
_diffrn_measured_fraction_theta_max 1.000
_diffrn_measurement_device_type 'Bruker Apex Duo'
_diffrn_measurement_method '\f scans'
_diffrn_radiation_monochromator graphite
_diffrn_radiation_probe x-ray
_diffrn_radiation_source 'fine-focus sealed tube'
_diffrn_radiation_type MoK\a
_diffrn_radiation_wavelength 0.71073
_diffrn_reflns_av_R_equivalents 0.0596
_diffrn_reflns_av_sigmaI/netI 0.0169
_diffrn_reflns_limit_h_max 24
_diffrn_reflns_limit_h_min -24
_diffrn_reflns_limit_k_max 24
_diffrn_reflns_limit_k_min -20
_diffrn_reflns_limit_l_max 12
_diffrn_reflns_limit_l_min -14
_diffrn_reflns_number 19033
_diffrn_reflns_theta_full 25.00
_diffrn_reflns_theta_max 30.59
_diffrn_reflns_theta_min 2.33
_diffrn_standards_decay_% 0
_diffrn_standards_interval_count 0
_diffrn_standards_interval_time 0
_diffrn_standards_number 0
_exptl_absorpt_coefficient_mu 0.132
_exptl_absorpt_correction_T_max 0.9818
_exptl_absorpt_correction_T_min 0.9579
_exptl_absorpt_correction_type multi-scan
_exptl_absorpt_process_details 'SADABS (Bruker-AXS, 2004)'
_exptl_crystal_colour colorless
_exptl_crystal_density_diffrn 1.553
_exptl_crystal_density_method 'not measured'
_exptl_crystal_description block
_exptl_crystal_F_000 1456
_exptl_crystal_size_max 0.33
_exptl_crystal_size_mid 0.15
_exptl_crystal_size_min 0.14
_platon_squeeze_details
;
;
_refine_diff_density_max 0.514
_refine_diff_density_min -0.213
_refine_diff_density_rms 0.060
_refine_ls_extinction_method none
_refine_ls_goodness_of_fit_ref 1.207
_refine_ls_hydrogen_treatment mixed
_refine_ls_matrix_type full
_refine_ls_number_parameters 51
_refine_ls_number_reflns 1241
_refine_ls_number_restraints 0
_refine_ls_restrained_S_all 1.207
_refine_ls_R_factor_all 0.0454
_refine_ls_R_factor_gt 0.0434
_refine_ls_shift/su_max 0.000
_refine_ls_shift/su_mean 0.000
_refine_ls_structure_factor_coef Fsqd
_refine_ls_weighting_details 'calc w=1/[\s^2^(Fo^2^)+(0.0419P)^2^+4.3604P] where P=(Fo^2^+2Fc^2^)/3'
_refine_ls_weighting_scheme calc
_refine_ls_wR_factor_gt 0.1237
_refine_ls_wR_factor_ref 0.1250
_reflns_number_gt 1180
_reflns_number_total 1241
_reflns_threshold_expression >2\s(I)
_cod_data_source_file cg500477s_si_002.cif
_cod_data_source_block compound1
_cod_depositor_comments
;
The following automatic conversions were performed:

'_symmetry_cell_setting' value 'Tetragonal' changed to 'tetragonal'
according to
/usr/data/users/saulius/crontab/automatic-downloads/rss-feeds/ACS/lib/dictionaries/cif_core.dic
dictionary named 'cif_core.dic' version 2.4.2 from 2011-04-26.

Automatic conversion script
Id: cif_fix_values 2281 2013-09-26 08:29:07Z andrius 

 Adding full bibliography for 4511737--4511741.cif.
;
_cod_original_cell_volume 3029.1(9)
_cod_original_sg_symbol_H-M 'I 41/a m d'
_cod_database_code 4511737

loop_
_symmetry_equiv_pos_as_xyz
'x, y, z'
'-x+1/2, -y, z+1/2'
'-y+1/4, x+3/4, z+1/4'
'y+1/4, -x+1/4, z+3/4'
'-x+1/2, y, -z+1/2'
'x, -y, -z'
'y+1/4, x+3/4, -z+1/4'
'-y+1/4, -x+1/4, -z+3/4'
'x+1/2, y+1/2, z+1/2'
'-x+1, -y+1/2, z+1'
'-y+3/4, x+5/4, z+3/4'
'y+3/4, -x+3/4, z+5/4'
'-x+1, y+1/2, -z+1'
'x+1/2, -y+1/2, -z+1/2'
'y+3/4, x+5/4, -z+3/4'
'-y+3/4, -x+3/4, -z+5/4'
'-x, -y, -z'
'x-1/2, y, -z-1/2'
'y-1/4, -x-3/4, -z-1/4'
'-y-1/4, x-1/4, -z-3/4'
'x-1/2, -y, z-1/2'
'-x, y, z'
'-y-1/4, -x-3/4, z-1/4'
'y-1/4, x-1/4, z-3/4'
'-x+1/2, -y+1/2, -z+1/2'
'x, y+1/2, -z'
'y+1/4, -x-1/4, -z+1/4'
'-y+1/4, x+1/4, -z-1/4'
'x, -y+1/2, z'
'-x+1/2, y+1/2, z+1/2'
'-y+1/4, -x-1/4, z+1/4'
'y+1/4, x+1/4, z-1/4'

loop_
_atom_site_label
_atom_site_type_symbol
_atom_site_fract_x
_atom_site_fract_y
_atom_site_fract_z
_atom_site_U_iso_or_equiv
_atom_site_adp_type
_atom_site_occupancy
_atom_site_symmetry_multiplicity
_atom_site_calc_flag
_atom_site_refinement_flags
Li1 Li 0.2500 0.39621(18) 0.2500 0.0163(5) Uani 1 2 d S
O1 O 0.23861(6) 0.31913(5) 0.39553(9) 0.0215(2) Uani 1 1 d .
H1 H 0.2434(18) 0.2688(19) 0.388(3) 0.022 Uiso 0.50 1 d P
O2 O 0.20455(6) 0.41072(5) 0.53547(9) 0.0230(2) Uani 1 1 d .
C2 C 0.23816(7) 0.29076(6) 0.63038(10) 0.0128(2) Uani 1 1 d .
C3 C 0.2500 0.32921(9) 0.7500 0.0142(3) Uani 1 2 d S
H3 H 0.2500 0.3853(15) 0.7500 0.017 Uiso 1 2 d S
C1 C 0.22511(7) 0.34415(7) 0.51393(11) 0.0152(2) Uani 1 1 d .

loop_
_atom_site_aniso_label
_atom_site_aniso_U_11
_atom_site_aniso_U_22
_atom_site_aniso_U_33
_atom_site_aniso_U_23
_atom_site_aniso_U_13
_atom_site_aniso_U_12
Li1 0.0155(13) 0.0178(13) 0.0157(12) 0.000 -0.0011(10) 0.000
O1 0.0399(6) 0.0158(4) 0.0088(4) 0.0013(3) 0.0016(3) -0.0006(4)
O2 0.0378(6) 0.0142(4) 0.0170(4) 0.0024(3) -0.0046(4) 0.0066(4)
C2 0.0194(5) 0.0105(5) 0.0084(4) 0.0008(3) -0.0003(4) 0.0000(3)
C3 0.0223(8) 0.0103(6) 0.0098(6) 0.000 -0.0012(5) 0.000
C1 0.0226(5) 0.0129(5) 0.0102(5) 0.0021(4) -0.0027(4) -0.0010(4)

loop_
_atom_type_symbol
_atom_type_description
_atom_type_scat_dispersion_real
_atom_type_scat_dispersion_imag
_atom_type_scat_source
C C 0.0033 0.0016 'International Tables Vol C Tables 4.2.6.8 and 6.1.1.4'
H H 0.0000 0.0000 'International Tables Vol C Tables 4.2.6.8 and 6.1.1.4'
Li Li -0.0003 0.0001 'International Tables Vol C Tables 4.2.6.8 and 6.1.1.4'
O O 0.0106 0.0060 'International Tables Vol C Tables 4.2.6.8 and 6.1.1.4'

loop_
_geom_angle_atom_site_label_1
_geom_angle_atom_site_label_2
_geom_angle_atom_site_label_3
_geom_angle
_geom_angle_site_symmetry_1
_geom_angle_site_symmetry_3
O1 Li1 O1 96.18(14) 5 .
O2 Li1 O1 107.39(5) 11_544 .
O2 Li1 O1 107.39(5) 15_445 5
O2 Li1 O1 114.73(5) 11_544 5
O2 Li1 O1 114.73(5) 15_445 .
O2 Li1 O2 115.05(17) 15_445 11_544
Li1 O1 H1 126(2) . .
C1 O1 Li1 118.48(10) . .
C1 O1 H1 115(2) . .
C1 O2 Li1 153.45(10) . 12_454
C2 C2 C1 127.59(6) 29 .
C3 C2 C2 118.45(7) . 29
C3 C2 C1 113.95(10) . .
C2 C3 C2 123.10(14) 5_556 .
C2 C3 H3 118.45(7) . .
C2 C3 H3 118.45(7) 5_556 .
O1 C1 C2 119.28(10) . .
O2 C1 O1 122.09(10) . .
O2 C1 C2 118.58(10) . .

loop_
_geom_bond_atom_site_label_1
_geom_bond_atom_site_label_2
_geom_bond_distance
_geom_bond_site_symmetry_2
_geom_bond_publ_flag
Li1 O1 1.997(2) . yes
Li1 O1 1.997(2) 5 ?
Li1 O2 1.8798(19) 11_544 yes
Li1 O2 1.8797(19) 15_445 ?
O1 H1 0.88(3) . yes
O1 C1 1.2952(14) . yes
O2 Li1 1.8797(19) 12_454 ?
O2 C1 1.2249(15) . yes
C2 C2 1.411(2) 29 yes
C2 C3 1.3964(13) . yes
C2 C1 1.5142(15) . yes
C3 C2 1.3963(13) 5_556 yes
C3 H3 0.97(3) . yes

loop_
_platon_squeeze_void_nr
_platon_squeeze_void_average_x
_platon_squeeze_void_average_y
_platon_squeeze_void_average_z
_platon_squeeze_void_volume
_platon_squeeze_void_count_electrons
_platon_squeeze_void_content
1 0.000 0.250 -0.033 285 97 ' '
2 0.000 0.750 -0.006 285 97 ' '
3 0.500 0.250 -0.039 285 97 ' '
4 0.500 0.750 -0.014 285 97 ' '
